data_1569911
loop_
_publ_author_name
'Fang, Lingyi'
'Zhang, Yuyan'
'Cai, Yaohang'
'Zhang, Jing'
'Wei, Yuefang'
'Yuan, Yi'
'Wang, Peng'

_publ_section_title
;
 Solution-processable organic semiconductors with over 220 \%C glass
 transition temperature: manipulating morphology using a helical
 polycyclic heteroaromatic motif
;
_journal_issue 11
_journal_name_full 'Energy &amp; Environmental Science'
_journal_page_first 5231
_journal_page_last 5242
_journal_paper_doi 10.1039/D3EE02601A
_journal_volume 16
_journal_year 2023
_chemical_formula_moiety 'C54 H57 N3'
_chemical_formula_sum 'C54 H57 N3'
_chemical_formula_weight 748.02
_space_group_crystal_system monoclinic
_space_group_IT_number 14
_space_group_name_Hall '-P 2ybc'
_space_group_name_H-M_alt 'P 1 21/c 1'
_atom_sites_solution_hydrogens geom
_atom_sites_solution_primary dual
_audit_creation_date 2020-06-01
_audit_creation_method
;
Olex2 1.2
(compiled 2018.05.29 svn.r3508 for OlexSys, GUI svn.r5506)
;
_audit_update_record
;
2023-08-06 deposited with the CCDC.	2023-09-19 downloaded from the CCDC.
;
_cell_angle_alpha 90
_cell_angle_beta 113.5120(10)
_cell_angle_gamma 90
_cell_formula_units_Z 8
_cell_length_a 13.1170(3)
_cell_length_b 53.4561(12)
_cell_length_c 12.9832(3)
_cell_measurement_reflns_used 9571
_cell_measurement_temperature 170(2)
_cell_measurement_theta_max 25.06
_cell_measurement_theta_min 2.41
_cell_volume 8347.8(3)
_computing_cell_refinement 'SAINT V8.38A (?, 2016)'
_computing_data_reduction 'SAINT V8.38A (?, 2016)'
_computing_molecular_graphics 'Olex2 (Dolomanov et al., 2009)'
_computing_publication_material 'Olex2 (Dolomanov et al., 2009)'
_computing_structure_refinement 'ShelXL (Sheldrick, 2015)'
_computing_structure_solution 'ShelXT (Sheldrick, 2015)'
_diffrn_ambient_temperature 170.0
_diffrn_measured_fraction_theta_full 0.997
_diffrn_measured_fraction_theta_max 0.996
_diffrn_measurement_device_type 'zju Bruker D8 Venture Ims3.0'
_diffrn_measurement_method '\f and \w scans'
_diffrn_radiation_type MoK\a
_diffrn_radiation_wavelength 0.71073
_diffrn_reflns_av_R_equivalents 0.0409
_diffrn_reflns_av_unetI/netI 0.0394
_diffrn_reflns_Laue_measured_fraction_full 0.997
_diffrn_reflns_Laue_measured_fraction_max 0.996
_diffrn_reflns_limit_h_max 15
_diffrn_reflns_limit_h_min -15
_diffrn_reflns_limit_k_max 64
_diffrn_reflns_limit_k_min -52
_diffrn_reflns_limit_l_max 15
_diffrn_reflns_limit_l_min -15
_diffrn_reflns_number 61320
_diffrn_reflns_point_group_measured_fraction_full 0.997
_diffrn_reflns_point_group_measured_fraction_max 0.996
_diffrn_reflns_theta_full 25.242
_diffrn_reflns_theta_max 25.365
_diffrn_reflns_theta_min 2.278
_diffrn_standards_number 0
_exptl_absorpt_coefficient_mu 0.069
_exptl_absorpt_correction_T_max 0.7452
_exptl_absorpt_correction_T_min 0.6762
_exptl_absorpt_correction_type multi-scan
_exptl_absorpt_process_details
;
SADABS-2016/2 (Bruker,2016/2) was used for absorption correction.
wR2(int) was 0.1010 before and 0.0549 after correction.
The Ratio of minimum to maximum transmission is 0.9074.
The \l/2 correction factor is Not present.
;
_exptl_crystal_colour green
_exptl_crystal_colour_primary green
_exptl_crystal_density_diffrn 1.190
_exptl_crystal_description plate
_exptl_crystal_F_000 3216
_exptl_crystal_size_max 0.39
_exptl_crystal_size_mid 0.18
_exptl_crystal_size_min 0.05
_refine_diff_density_max 1.028
_refine_diff_density_min -0.525
_refine_diff_density_rms 0.061
_refine_ls_extinction_method none
_refine_ls_goodness_of_fit_ref 1.021
_refine_ls_hydrogen_treatment constr
_refine_ls_matrix_type full
_refine_ls_number_parameters 1129
_refine_ls_number_reflns 15253
_refine_ls_number_restraints 292
_refine_ls_restrained_S_all 1.073
_refine_ls_R_factor_all 0.1043
_refine_ls_R_factor_gt 0.0815
_refine_ls_shift/su_max 0.001
_refine_ls_shift/su_mean 0.000
_refine_ls_structure_factor_coef Fsqd
_refine_ls_weighting_details 'w=1/[\s^2^(Fo^2^)+(0.1209P)^2^+9.5433P] where P=(Fo^2^+2Fc^2^)/3'
_refine_ls_weighting_scheme calc
_refine_ls_wR_factor_gt 0.2194
_refine_ls_wR_factor_ref 0.2416
_reflns_Friedel_coverage 0.000
_reflns_number_gt 11522
_reflns_number_total 15253
_reflns_threshold_expression 'I > 2\s(I)'
_cod_data_source_file d3ee02601a2.cif
_cod_data_source_block 200529_beta_c6_0ma
_cod_depositor_comments 'Adding full bibliography for 1569909--1569911.cif.'
_cod_database_code 1569911
_shelx_shelxl_version_number 2018/3
_shelx_space_group_comment
;
The symmetry employed for this shelxl refinement is uniquely defined
by the following loop, which should always be used as a source of
symmetry information in preference to the above space-group names.
They are only intended as comments.
;
_shelx_estimated_absorpt_t_max 0.997
_shelx_estimated_absorpt_t_min 0.974
_olex2_refinement_description
;
1. Fixed Uiso
 At 1.2 times of:
  All C(H) groups, All C(H,H) groups, All C(H,H,H,H) groups
 At 1.5 times of:
  All C(H,H,H) groups, All C(H,H,H,H,H,H) groups
2. Restrained distances
 C44-C45
 1.53 with sigma of 0.02
 C45-C46
 1.53 with sigma of 0.02
 C46-C47
 1.53 with sigma of 0.02
 C46-C47A
 1.53 with sigma of 0.02
 C47-C48
 1.53 with sigma of 0.02
 C47A-C48
 1.53 with sigma of 0.02
 C98-C99
 1.53 with sigma of 0.02
 C99-C100
 1.53 with sigma of 0.02
 C99-C1D
 1.53 with sigma of 0.02
 C100-C101
 1.53 with sigma of 0.02
 C1D-C1E
 1.53 with sigma of 0.02
 C101-C102
 1.53 with sigma of 0.02
 C1E-C102
 1.53 with sigma of 0.02
 C38-C39
 1.53 with sigma of 0.02
 C38-C39A
 1.53 with sigma of 0.02
 C39A-C40A
 1.53 with sigma of 0.02
 C39-C40
 1.53 with sigma of 0.02
 C40A-C41A
 1.53 with sigma of 0.02
 C40-C41
 1.53 with sigma of 0.02
 C41A-C42A
 1.53 with sigma of 0.02
 C41-C42
 1.53 with sigma of 0.02
 C106-C1A
 1.53 with sigma of 0.02
 C1A-C1B
 1.53 with sigma of 0.02
 C1B-C1C
 1.53 with sigma of 0.02
 C43-C45
 2.53 with sigma of 0.04
 C44-C46
 2.53 with sigma of 0.04
 C45-C47
 2.53 with sigma of 0.04
 C45-C47A
 2.53 with sigma of 0.04
 C46-C48
 2.53 with sigma of 0.04
 C98-C100
 2.53 with sigma of 0.04
 C98-C1D
 2.53 with sigma of 0.04
 C99-C101
 2.53 with sigma of 0.04
 C99-C1E
 2.53 with sigma of 0.04
 C100-C102
 2.53 with sigma of 0.04
 C1D-C102
 2.53 with sigma of 0.04
 C37-C39
 2.53 with sigma of 0.04
 C37-C39A
 2.53 with sigma of 0.04
 C38-C40A
 2.53 with sigma of 0.04
 C38-C40
 2.53 with sigma of 0.04
 C39A-C41A
 2.53 with sigma of 0.04
 C39-C41
 2.53 with sigma of 0.04
 C40A-C42A
 2.53 with sigma of 0.04
 C40-C42
 2.53 with sigma of 0.04
 C105-C1A
 2.53 with sigma of 0.04
 C106-C1B
 2.53 with sigma of 0.04
 C1A-C1C
 2.53 with sigma of 0.04
3. Uiso/Uaniso restraints and constraints
C43 \\sim C44 \\sim C45 \\sim C46 \\sim C48 \\sim C47 \\sim C47A: within 1.7A
with sigma of 0.02 and sigma for terminal atoms of 0.04
C104 \\sim C105 \\sim C106 \\sim C107 \\sim C108 \\sim C109 \\sim C1A \\sim C1B
\\sim C1C: within 1.7A with sigma of 0.02 and sigma for terminal atoms of 0.04
C97 \\sim C98 \\sim C99 \\sim C102 \\sim C100 \\sim C101 \\sim C1D \\sim C1E:
within 1.7A with sigma of 0.02 and sigma for terminal atoms of 0.04
C37 \\sim C38 \\sim C39 \\sim C40 \\sim C41 \\sim C42 \\sim C39A \\sim C40A
\\sim C41A \\sim C42A: within 1.7A with sigma of 0.01 and sigma for terminal
atoms of 0.02
4. Others
 Sof(H46C)=Sof(H46D)=Sof(H48D)=Sof(H48E)=Sof(H48F)=Sof(C47A)=Sof(H47C)=
 Sof(H47D)=1-FVAR(1)
 Sof(H46A)=Sof(H46B)=Sof(C47)=Sof(H47A)=Sof(H47B)=Sof(H48A)=Sof(H48B)=
 Sof(H48C)=FVAR(1)
 Sof(H10G)=Sof(H10H)=Sof(C1A)=Sof(H1AA)=Sof(H1AB)=Sof(C1B)=Sof(H1BA)=Sof(H1BB)=
 Sof(C1C)=Sof(H1CA)=Sof(H1CB)=Sof(H1CC)=1-FVAR(2)
 Sof(H10E)=Sof(H10F)=Sof(C107)=Sof(H10I)=Sof(H10J)=Sof(C108)=Sof(H10K)=
 Sof(H10L)=Sof(C109)=Sof(H10M)=Sof(H10N)=Sof(H10O)=FVAR(2)
 Sof(H99C)=Sof(H99D)=Sof(H10S)=Sof(H10T)=Sof(H10U)=Sof(C1D)=Sof(H1DA)=
 Sof(H1DB)=Sof(C1E)=Sof(H1EA)=Sof(H1EB)=1-FVAR(3)
 Sof(H99A)=Sof(H99B)=Sof(H10P)=Sof(H10Q)=Sof(H10R)=Sof(C101)=Sof(H10V)=
 Sof(H10W)=Sof(C100)=Sof(H10X)=Sof(H10Y)=FVAR(3)
 Sof(H38C)=Sof(H38D)=Sof(C39A)=Sof(H39C)=Sof(H39D)=Sof(C40A)=Sof(H40C)=
 Sof(H40D)=Sof(C41A)=Sof(H41C)=Sof(H41D)=Sof(C42A)=Sof(H42D)=Sof(H42E)=
 Sof(H42F)=1-FVAR(4)
 Sof(H38A)=Sof(H38B)=Sof(C39)=Sof(H39A)=Sof(H39B)=Sof(C40)=Sof(H40A)=Sof(H40B)=
 Sof(C41)=Sof(H41A)=Sof(H41B)=Sof(C42)=Sof(H42A)=Sof(H42B)=Sof(H42C)=FVAR(4)
5.a Secondary CH2 refined with riding coordinates:
 C91(H91A,H91B), C49(H49A,H49B), C43(H43A,H43B), C37(H37A,H37B), C104(H10A,
 H10B), C44(H44A,H44B), C92(H92A,H92B), C97(H97A,H97B), C45(H45A,H45B),
 C50(H50A,H50B), C105(H10C,H10D), C98(H98A,H98B), C46(H46A,H46B), C46(H46C,
 H46D), C93(H93A,H93B), C51(H51A,H51B), C52(H52A,H52B), C94(H94A,H94B),
 C38(H38A,H38B), C38(H38C,H38D), C53(H53A,H53B), C106(H10E,H10F), C106(H10G,
 H10H), C95(H95A,H95B), C47(H47A,H47B), C39(H39A,H39B), C99(H99A,H99B),
 C99(H99C,H99D), C40(H40B,H40A), C107(H10J,H10I), C108(H10K,H10L), C41(H41A,
 H41B), C101(H10V,H10W), C100(H10X,H10Y), C47A(H47C,H47D), C1A(H1AB,H1AA),
 C1B(H1BA,H1BB), C1D(H1DA,H1DB), C1E(H1EA,H1EB), C39A(H39C,H39D), C40A(H40C,
 H40D), C41A(H41C,H41D)
5.b Aromatic/amide H refined with riding coordinates:
 C1(H1), C33(H33), C30(H30), C29(H29), C19(H19), C63(H63), C36(H36), C64(H64),
 C2(H2), C77(H77), C20(H20), C4(H4), C34(H34), C23(H23), C55(H55), C3(H3),
 C35(H35), C9(H9), C58(H58), C26(H26), C10(H10), C78(H78), C24(H24), C25(H25),
 C79(H79), C74(H74), C56(H56), C57(H57), C80(H80), C73(H73), C87(H87), C88(H88),
  C83(H83), C89(H89), C90(H90), C84(H84)
5.c Idealised Me refined as rotating group:
 C96(H96A,H96B,H96C), C54(H54A,H54B,H54C), C48(H48A,H48B,H48C), C48(H48D,H48E,
 H48F), C109(H10M,H10N,H10O), C102(H10P,H10Q,H10R), C102(H10S,H10T,H10U),
 C42(H42A,H42B,H42C), C1C(H1CB,H1CA,H1CC), C42A(H42D,H42E,H42F)
;
_olex2_submission_special_instructions 'No special instructions were received'

loop_
_space_group_symop_operation_xyz
'x, y, z'
'-x, y+1/2, -z+1/2'
'-x, -y, -z'
'x, -y-1/2, z-1/2'

loop_
_atom_site_label
_atom_site_type_symbol
_atom_site_fract_x
_atom_site_fract_y
_atom_site_fract_z
_atom_site_U_iso_or_equiv
_atom_site_adp_type
_atom_site_occupancy
_atom_site_site_symmetry_order
_atom_site_calc_flag
_atom_site_refinement_flags_posn
_atom_site_refinement_flags_adp
_atom_site_refinement_flags_occupancy
_atom_site_disorder_assembly
_atom_site_disorder_group
N3 N 1.10936(17) 0.69616(4) 0.69093(17) 0.0313(5) Uani 1 1 d . . . . .
N2 N 0.94722(18) 0.71151(5) 0.29236(18) 0.0345(5) Uani 1 1 d . . . . .
N4 N 1.3685(2) 0.62834(4) 0.1445(2) 0.0385(6) Uani 1 1 d . . . . .
N1 N 1.33467(19) 0.69307(5) 0.47617(19) 0.0389(6) Uani 1 1 d . . . . .
N6 N 1.5449(2) 0.55378(5) 0.3411(2) 0.0468(6) Uani 1 1 d . . . . .
N5 N 1.1655(2) 0.55107(5) 0.0711(2) 0.0478(7) Uani 1 1 d . . . . .
C27 C 0.9488(2) 0.71072(5) 0.5513(2) 0.0304(6) Uani 1 1 d . . . . .
C13 C 1.0323(2) 0.70730(5) 0.5047(2) 0.0304(6) Uani 1 1 d . . . . .
C16 C 1.2317(2) 0.70008(5) 0.4752(2) 0.0330(6) Uani 1 1 d . . . . .
C14 C 1.0352(2) 0.70865(5) 0.3970(2) 0.0318(6) Uani 1 1 d . . . . .
C12 C 1.1320(2) 0.70046(5) 0.5955(2) 0.0298(6) Uani 1 1 d . . . . .
C6 C 1.4166(2) 0.69470(5) 0.7772(2) 0.0333(6) Uani 1 1 d . . . . .
C28 C 0.9986(2) 0.70258(5) 0.6627(2) 0.0306(6) Uani 1 1 d . . . . .
C11 C 1.2352(2) 0.69830(5) 0.5850(2) 0.0316(6) Uani 1 1 d . . . . .
C1 C 1.3788(2) 0.70442(5) 0.8566(2) 0.0344(6) Uani 1 1 d . . . . .
H1 H 1.305648 0.711032 0.831658 0.041 Uiso 1 1 calc R . . . .
C18 C 0.9932(2) 0.71497(5) 0.2135(2) 0.0360(6) Uani 1 1 d . . . . .
C33 C 0.7898(2) 0.73563(5) 0.4113(2) 0.0353(6) Uani 1 1 d . . . . .
H33 H 0.828342 0.737426 0.363321 0.042 Uiso 1 1 calc R . . . .
C31 C 0.7833(2) 0.72122(5) 0.5862(2) 0.0349(6) Uani 1 1 d . . . . .
C7 C 1.3508(2) 0.69333(5) 0.6584(2) 0.0338(6) Uani 1 1 d . . . . .
C32 C 0.8406(2) 0.72205(5) 0.5129(2) 0.0317(6) Uani 1 1 d . . . . .
C30 C 0.8355(2) 0.71042(6) 0.6954(2) 0.0380(6) Uani 1 1 d . . . . .
H30 H 0.795254 0.709258 0.741866 0.046 Uiso 1 1 calc R . . . .
C29 C 0.9420(2) 0.70172(5) 0.7344(2) 0.0364(6) Uani 1 1 d . . . . .
H29 H 0.977014 0.695223 0.808349 0.044 Uiso 1 1 calc R . . . .
C17 C 1.1090(2) 0.71422(5) 0.2652(2) 0.0349(6) Uani 1 1 d . . . . .
C60 C 1.6093(2) 0.62174(5) 0.4035(2) 0.0379(6) Uani 1 1 d . . . . .
C15 C 1.1359(2) 0.70764(5) 0.3824(2) 0.0329(6) Uani 1 1 d . . . . .
C70 C 1.3517(2) 0.60347(5) 0.1672(2) 0.0384(6) Uani 1 1 d . . . . .
C19 C 0.9348(3) 0.71929(6) 0.0974(2) 0.0400(7) Uani 1 1 d . . . . .
H19 H 0.855910 0.718737 0.063412 0.048 Uiso 1 1 calc R . . . .
C22 C 1.1721(2) 0.72275(5) 0.2039(2) 0.0373(6) Uani 1 1 d . . . . .
C5 C 1.5303(2) 0.68671(6) 0.8166(2) 0.0385(7) Uani 1 1 d . . . . .
C59 C 1.6554(2) 0.64645(6) 0.4192(2) 0.0393(7) Uani 1 1 d . . . . .
C63 C 1.5161(3) 0.65998(5) 0.2391(3) 0.0405(7) Uani 1 1 d . . . . .
H63 H 1.483235 0.672558 0.184104 0.049 Uiso 1 1 calc R . . . .
C36 C 0.6762(2) 0.73198(6) 0.5502(3) 0.0427(7) Uani 1 1 d . . . . .
H36 H 0.636850 0.730830 0.597602 0.051 Uiso 1 1 calc R . . . .
C62 C 1.4704(2) 0.63570(5) 0.2256(2) 0.0380(6) Uani 1 1 d . . . . .
C8 C 1.4058(2) 0.68886(6) 0.5872(2) 0.0390(7) Uani 1 1 d . . . . .
C61 C 1.5198(2) 0.61613(5) 0.2995(2) 0.0381(6) Uani 1 1 d . . . . .
C69 C 1.2546(2) 0.58877(5) 0.1170(2) 0.0404(7) Uani 1 1 d . . . . .
C64 C 1.6090(3) 0.66486(6) 0.3339(3) 0.0413(7) Uani 1 1 d . . . . .
H64 H 1.643272 0.680835 0.343028 0.050 Uiso 1 1 calc R . . . .
C2 C 1.4455(2) 0.70453(6) 0.9692(2) 0.0392(7) Uani 1 1 d . . . . .
H2 H 1.417522 0.710924 1.021033 0.047 Uiso 1 1 calc R . . . .
C76 C 1.0694(3) 0.61501(6) 0.0130(2) 0.0406(7) Uani 1 1 d . . . . .
C77 C 1.1038(3) 0.63901(6) 0.0594(3) 0.0415(7) Uani 1 1 d . . . . .
H77 H 1.177902 0.641308 0.112770 0.050 Uiso 1 1 calc R . . . .
C65 C 1.4488(2) 0.59434(5) 0.2544(2) 0.0389(7) Uani 1 1 d . . . . .
C21 C 1.1124(3) 0.72690(6) 0.0857(2) 0.0406(7) Uani 1 1 d . . . . .
C20 C 0.9954(3) 0.72427(6) 0.0362(2) 0.0435(7) Uani 1 1 d . . . . .
H20 H 0.957836 0.726065 -0.042874 0.052 Uiso 1 1 calc R . . . .
C4 C 1.5960(2) 0.68687(6) 0.9338(2) 0.0429(7) Uani 1 1 d . . . . .
H4 H 1.670489 0.680989 0.960931 0.051 Uiso 1 1 calc R . . . .
C34 C 0.6870(2) 0.74620(6) 0.3804(3) 0.0423(7) Uani 1 1 d . . . . .
H34 H 0.655227 0.755137 0.311619 0.051 Uiso 1 1 calc R . . . .
C71 C 1.1395(2) 0.59329(6) 0.0428(2) 0.0413(7) Uani 1 1 d . . . . .
C23 C 1.2859(3) 0.72912(6) 0.2523(3) 0.0443(7) Uani 1 1 d . . . . .
H23 H 1.326301 0.727116 0.330882 0.053 Uiso 1 1 calc R . . . .
C55 C 1.6491(3) 0.60520(6) 0.4965(3) 0.0442(7) Uani 1 1 d . . . . .
H55 H 1.618009 0.588927 0.489552 0.053 Uiso 1 1 calc R . . . .
C3 C 1.5541(2) 0.69534(6) 1.0084(2) 0.0432(7) Uani 1 1 d . . . . .
H3 H 1.598796 0.694972 1.086776 0.052 Uiso 1 1 calc R . . . .
C35 C 0.6278(2) 0.74396(6) 0.4496(3) 0.0464(7) Uani 1 1 d . . . . .
H35 H 0.555076 0.750704 0.426436 0.056 Uiso 1 1 calc R . . . .
C9 C 1.5182(2) 0.68123(7) 0.6268(3) 0.0467(8) Uani 1 1 d . . . . .
H9 H 1.551486 0.677309 0.575894 0.056 Uiso 1 1 calc R . . . .
C66 C 1.4539(2) 0.56819(5) 0.2743(3) 0.0426(7) Uani 1 1 d . . . . .
C58 C 1.7419(3) 0.65272(6) 0.5226(3) 0.0449(7) Uani 1 1 d . . . . .
H58 H 1.774548 0.668876 0.532201 0.054 Uiso 1 1 calc R . . . .
C26 C 1.1716(3) 0.73541(6) 0.0220(3) 0.0489(8) Uani 1 1 d . . . . .
H26 H 1.133640 0.737225 -0.057003 0.059 Uiso 1 1 calc R . . . .
C91 C 1.3262(3) 0.63876(6) 0.0299(3) 0.0453(7) Uani 1 1 d . . . . .
H91A H 1.309179 0.656706 0.033107 0.054 Uiso 1 1 calc R . . . .
H91B H 1.255996 0.630166 -0.016576 0.054 Uiso 1 1 calc R . . . .
C10 C 1.5771(2) 0.67963(6) 0.7394(3) 0.0450(7) Uani 1 1 d . . . . .
H10 H 1.651475 0.673646 0.767243 0.054 Uiso 1 1 calc R . . . .
C75 C 0.9555(3) 0.61172(6) -0.0612(3) 0.0476(8) Uani 1 1 d . . . . .
C78 C 1.0328(3) 0.65904(6) 0.0293(3) 0.0471(7) Uani 1 1 d . . . . .
H78 H 1.058123 0.675036 0.061142 0.057 Uiso 1 1 calc R . . . .
C68 C 1.2641(2) 0.56299(5) 0.1408(3) 0.0428(7) Uani 1 1 d . . . . .
C72 C 1.0902(3) 0.56972(6) 0.0127(3) 0.0470(8) Uani 1 1 d . . . . .
C49 C 1.1564(2) 0.67470(6) 0.7661(3) 0.0428(7) Uani 1 1 d . . . . .
H49A H 1.159308 0.679029 0.841413 0.051 Uiso 1 1 calc R . . . .
H49B H 1.233842 0.672190 0.773771 0.051 Uiso 1 1 calc R . . . .
C43 C 0.8411(2) 0.69807(6) 0.2607(2) 0.0435(7) Uani 1 1 d D U . . .
H43A H 0.781037 0.708467 0.206752 0.052 Uiso 1 1 calc R . . . .
H43B H 0.825114 0.695904 0.328487 0.052 Uiso 1 1 calc R . . . .
C37 C 1.3447(3) 0.67794(7) 0.3852(3) 0.0482(8) Uani 1 1 d D U . . .
H37A H 1.289162 0.683944 0.312238 0.058 Uiso 1 1 calc R . . . .
H37B H 1.419360 0.680691 0.385275 0.058 Uiso 1 1 calc R . . . .
C24 C 1.3396(3) 0.73815(7) 0.1882(3) 0.0520(8) Uani 1 1 d . . . . .
H24 H 1.416066 0.742463 0.222946 0.062 Uiso 1 1 calc R . . . .
C67 C 1.3604(3) 0.55246(6) 0.2257(3) 0.0445(7) Uani 1 1 d . . . . .
C25 C 1.2821(3) 0.74104(6) 0.0717(3) 0.0532(9) Uani 1 1 d . . . . .
H25 H 1.319995 0.746922 0.027594 0.064 Uiso 1 1 calc R . . . .
C82 C 1.5073(3) 0.52944(6) 0.3397(3) 0.0518(8) Uani 1 1 d . . . . .
C79 C 0.9228(3) 0.65596(7) -0.0483(3) 0.0524(8) Uani 1 1 d . . . . .
H79 H 0.874571 0.670002 -0.071300 0.063 Uiso 1 1 calc R . . . .
C81 C 1.3931(3) 0.52806(6) 0.2774(3) 0.0473(8) Uani 1 1 d . . . . .
C74 C 0.9136(3) 0.58717(7) -0.0978(3) 0.0569(9) Uani 1 1 d . . . . .
H74 H 0.838491 0.585238 -0.149324 0.068 Uiso 1 1 calc R . . . .
C86 C 1.3351(3) 0.50601(6) 0.2876(3) 0.0520(8) Uani 1 1 d . . . . .
C56 C 1.7314(3) 0.61229(7) 0.5958(3) 0.0509(8) Uani 1 1 d . . . . .
H56 H 1.756266 0.600898 0.657056 0.061 Uiso 1 1 calc R . . . .
C57 C 1.7796(3) 0.63599(7) 0.6091(3) 0.0518(8) Uani 1 1 d . . . . .
H57 H 1.838462 0.640453 0.678011 0.062 Uiso 1 1 calc R . . . .
C104 C 1.6586(3) 0.55821(6) 0.3493(3) 0.0511(8) Uani 1 1 d . U . . .
H10A H 1.712136 0.550837 0.420178 0.061 Uiso 1 1 calc R . . . .
H10B H 1.672400 0.576459 0.352242 0.061 Uiso 1 1 calc R . . . .
C80 C 0.8852(3) 0.63299(7) -0.0907(3) 0.0526(8) Uani 1 1 d . . . . .
H80 H 0.809831 0.631097 -0.141467 0.063 Uiso 1 1 calc R . . . .
C44 C 0.8393(3) 0.67288(7) 0.2090(3) 0.0530(8) Uani 1 1 d D U . . .
H44A H 0.761959 0.666543 0.177327 0.064 Uiso 1 1 calc R . . . .
H44B H 0.863526 0.674747 0.146314 0.064 Uiso 1 1 calc R . . . .
C92 C 1.4067(3) 0.63616(7) -0.0263(3) 0.0514(8) Uani 1 1 d . . . . .
H92A H 1.372397 0.643565 -0.102327 0.062 Uiso 1 1 calc R . . . .
H92B H 1.474301 0.645969 0.016995 0.062 Uiso 1 1 calc R . . . .
C73 C 0.9785(3) 0.56647(7) -0.0608(3) 0.0547(9) Uani 1 1 d . . . . .
H73 H 0.948996 0.550224 -0.084179 0.066 Uiso 1 1 calc R . . . .
C87 C 1.2194(3) 0.50489(6) 0.2580(3) 0.0553(9) Uani 1 1 d . . . . .
H87 H 1.174913 0.519223 0.226823 0.066 Uiso 1 1 calc R . . . .
C97 C 1.1625(3) 0.52640(6) 0.0189(3) 0.0602(10) Uani 1 1 d . U . . .
H97A H 1.091938 0.517907 0.008389 0.072 Uiso 1 1 calc R . . . .
H97B H 1.224348 0.516023 0.070402 0.072 Uiso 1 1 calc R . . . .
C85 C 1.4009(3) 0.48469(6) 0.3407(3) 0.0588(9) Uani 1 1 d . . . . .
C88 C 1.1699(3) 0.48334(7) 0.2735(3) 0.0622(10) Uani 1 1 d . . . . .
H88 H 1.092016 0.483011 0.253936 0.075 Uiso 1 1 calc R . . . .
C83 C 1.5724(3) 0.50849(7) 0.3937(3) 0.0620(10) Uani 1 1 d . . . . .
H83 H 1.650928 0.509726 0.431573 0.074 Uiso 1 1 calc R . . . .
C89 C 1.2335(3) 0.46189(7) 0.3179(4) 0.0671(11) Uani 1 1 d . . . . .
H89 H 1.198341 0.446823 0.324778 0.081 Uiso 1 1 calc R . . . .
C45 C 0.9118(3) 0.65418(7) 0.2900(3) 0.0659(10) Uani 1 1 d D U . . .
H45A H 0.882427 0.650767 0.347944 0.079 Uiso 1 1 calc R . . . .
H45B H 0.987460 0.661245 0.328091 0.079 Uiso 1 1 calc R . . . .
C90 C 1.3460(3) 0.46267(6) 0.3512(4) 0.0665(11) Uani 1 1 d . . . . .
H90 H 1.388627 0.448091 0.382302 0.080 Uiso 1 1 calc R . . . .
C84 C 1.5187(3) 0.48646(7) 0.3895(4) 0.0671(11) Uani 1 1 d . . . . .
H84 H 1.561250 0.471852 0.420151 0.080 Uiso 1 1 calc R . . . .
C50 C 1.0957(3) 0.65048(7) 0.7307(4) 0.0674(11) Uani 1 1 d . . . . .
H50A H 1.124361 0.638458 0.793798 0.081 Uiso 1 1 calc R . . . .
H50B H 1.015784 0.653230 0.712943 0.081 Uiso 1 1 calc R . . . .
C105 C 1.6791(3) 0.54719(9) 0.2518(4) 0.0758(12) Uani 1 1 d D U . . .
H10C H 1.646224 0.530233 0.235313 0.091 Uiso 1 1 calc R . . . .
H10D H 1.641877 0.557678 0.184316 0.091 Uiso 1 1 calc R . . . .
C98 C 1.1718(4) 0.52814(9) -0.0927(4) 0.0854(14) Uani 1 1 d D U . . .
H98A H 1.162240 0.511177 -0.125854 0.103 Uiso 1 1 calc R . . . .
H98B H 1.109863 0.538612 -0.143539 0.103 Uiso 1 1 calc R . . . .
C46 C 0.9189(4) 0.62935(9) 0.2321(4) 0.0786(12) Uani 1 1 d D U . . .
H46A H 0.964787 0.632296 0.188519 0.094 Uiso 0.809(9) 1 calc R . P A 1
H46B H 0.958871 0.617027 0.291473 0.094 Uiso 0.809(9) 1 calc R . P A 1
H46C H 0.880604 0.630199 0.149302 0.094 Uiso 0.191(9) 1 calc R . P A 2
H46D H 0.996314 0.623483 0.254096 0.094 Uiso 0.191(9) 1 calc R . P A 2
C93 C 1.4403(5) 0.61002(9) -0.0367(4) 0.0859(14) Uani 1 1 d . . . . .
H93A H 1.373310 0.600151 -0.081355 0.103 Uiso 1 1 calc R . . . .
H93B H 1.474372 0.602424 0.039023 0.103 Uiso 1 1 calc R . . . .
C51 C 1.1071(4) 0.64011(10) 0.6365(4) 0.0905(15) Uani 1 1 d . . . . .
H51A H 1.186945 0.636728 0.656196 0.109 Uiso 1 1 calc R . . . .
H51B H 1.082893 0.652700 0.575483 0.109 Uiso 1 1 calc R . . . .
C52 C 1.0395(5) 0.61501(11) 0.5897(5) 0.1004(17) Uani 1 1 d . . . . .
H52A H 0.959207 0.618914 0.561553 0.120 Uiso 1 1 calc R . . . .
H52B H 1.054869 0.609329 0.524689 0.120 Uiso 1 1 calc R . . . .
C94 C 1.5262(4) 0.60863(11) -0.0949(5) 0.0937(15) Uani 1 1 d . . . . .
H94A H 1.585670 0.621175 -0.060465 0.112 Uiso 1 1 calc R . . . .
H94B H 1.561036 0.591860 -0.082513 0.112 Uiso 1 1 calc R . . . .
C38 C 1.3287(5) 0.65134(9) 0.3943(4) 0.0912(13) Uani 1 1 d D U . . .
H38A H 1.336439 0.643197 0.329330 0.109 Uiso 0.608(6) 1 calc R . P B 1
H38B H 1.391359 0.645360 0.462465 0.109 Uiso 0.608(6) 1 calc R . P B 1
H38C H 1.257653 0.648923 0.328490 0.109 Uiso 0.392(6) 1 calc R . P B 2
H38D H 1.385655 0.644665 0.369584 0.109 Uiso 0.392(6) 1 calc R . P B 2
C53 C 1.0623(5) 0.59483(14) 0.6671(5) 0.111(2) Uani 1 1 d . . . . .
H53A H 1.041324 0.599790 0.729527 0.134 Uiso 1 1 calc R . . . .
H53B H 1.143192 0.591384 0.699294 0.134 Uiso 1 1 calc R . . . .
C106 C 1.8015(4) 0.54560(11) 0.2769(5) 0.1019(18) Uani 1 1 d D U . . .
H10E H 1.834069 0.530766 0.324252 0.122 Uiso 0.529(6) 1 calc R . P C 1
H10F H 1.839904 0.560683 0.318712 0.122 Uiso 0.529(6) 1 calc R . P C 1
H10G H 1.836519 0.562180 0.301162 0.122 Uiso 0.471(6) 1 calc R . P C 2
H10H H 1.811851 0.540653 0.208247 0.122 Uiso 0.471(6) 1 calc R . P C 2
C95 C 1.4726(5) 0.61320(12) -0.2105(5) 0.1022(17) Uani 1 1 d . . . . .
H95A H 1.446630 0.630766 -0.223096 0.123 Uiso 1 1 calc R . . . .
H95B H 1.406901 0.602161 -0.243261 0.123 Uiso 1 1 calc R . . . .
C47 C 0.8156(5) 0.61823(11) 0.1582(5) 0.0783(18) Uani 0.809(9) 1 d D U P A 1
H47A H 0.831284 0.601737 0.133002 0.094 Uiso 0.809(9) 1 calc R . P A 1
H47B H 0.781369 0.628950 0.090953 0.094 Uiso 0.809(9) 1 calc R . P A 1
C39 C 1.2320(5) 0.64225(11) 0.3994(6) 0.0604(16) Uani 0.608(6) 1 d D U P B 1
H39A H 1.167111 0.648558 0.334174 0.072 Uiso 0.608(6) 1 calc R . P B 1
H39B H 1.225948 0.648509 0.468536 0.072 Uiso 0.608(6) 1 calc R . P B 1
C99 C 1.2772(6) 0.53861(12) -0.0888(6) 0.124(2) Uani 1 1 d D U . . .
H99A H 1.274782 0.556967 -0.079759 0.149 Uiso 0.639(10) 1 calc R . P D 1
H99B H 1.337997 0.532086 -0.020512 0.149 Uiso 0.639(10) 1 calc R . P D 1
H99C H 1.257943 0.547346 -0.161389 0.149 Uiso 0.361(10) 1 calc R . P D 2
H99D H 1.297929 0.551852 -0.030691 0.149 Uiso 0.361(10) 1 calc R . P D 2
C96 C 1.5546(6) 0.60823(14) -0.2705(6) 0.132(3) Uani 1 1 d . . . . .
H96A H 1.514173 0.609976 -0.351959 0.198 Uiso 1 1 calc GR . . . .
H96B H 1.584926 0.591262 -0.253013 0.198 Uiso 1 1 calc GR . . . .
H96C H 1.615612 0.620382 -0.243797 0.198 Uiso 1 1 calc GR . . . .
C54 C 0.9965(6) 0.56968(13) 0.6102(6) 0.138(3) Uani 1 1 d . . . . .
H54A H 0.917378 0.573469 0.569669 0.207 Uiso 1 1 calc GR . . . .
H54B H 1.005762 0.557240 0.668728 0.207 Uiso 1 1 calc GR . . . .
H54C H 1.026438 0.563019 0.557644 0.207 Uiso 1 1 calc GR . . . .
C40 C 1.2298(9) 0.61411(17) 0.3993(10) 0.102(2) Uani 0.608(6) 1 d D U P B 1
H40A H 1.169952 0.610744 0.425673 0.122 Uiso 0.608(6) 1 calc R . P B 1
H40B H 1.195799 0.610451 0.317835 0.122 Uiso 0.608(6) 1 calc R . P B 1
C48 C 0.7362(6) 0.61487(13) 0.2108(7) 0.136(2) Uani 1 1 d D U . . .
H48A H 0.670762 0.605835 0.159212 0.204 Uiso 0.809(9) 1 calc GR . P A 1
H48B H 0.713466 0.631279 0.227940 0.204 Uiso 0.809(9) 1 calc GR . P A 1
H48C H 0.771336 0.605267 0.280412 0.204 Uiso 0.809(9) 1 calc GR . P A 1
H48D H 0.715970 0.631375 0.175635 0.204 Uiso 0.191(9) 1 calc GR . P A 2
H48E H 0.693375 0.611477 0.256211 0.204 Uiso 0.191(9) 1 calc GR . P A 2
H48F H 0.719704 0.602060 0.152388 0.204 Uiso 0.191(9) 1 calc GR . P A 2
C107 C 1.8189(6) 0.54349(14) 0.1590(7) 0.068(2) Uani 0.529(6) 1 d . U P C 1
H10I H 1.775317 0.529257 0.114004 0.082 Uiso 0.529(6) 1 calc R . P C 1
H10J H 1.792657 0.558993 0.114529 0.082 Uiso 0.529(6) 1 calc R . P C 1
C108 C 1.9443(6) 0.53950(14) 0.1871(8) 0.073(2) Uani 0.529(6) 1 d . U P C 1
H10K H 1.972934 0.526022 0.243726 0.088 Uiso 0.529(6) 1 calc R . P C 1
H10L H 1.953496 0.534025 0.118482 0.088 Uiso 0.529(6) 1 calc R . P C 1
C109 C 2.0123(6) 0.56311(15) 0.2321(8) 0.075(2) Uani 0.529(6) 1 d . U P C 1
H10M H 1.971786 0.577582 0.188591 0.113 Uiso 0.529(6) 1 calc GR . P C 1
H10N H 2.083925 0.561592 0.225627 0.113 Uiso 0.529(6) 1 calc GR . P C 1
H10O H 2.024930 0.565377 0.311226 0.113 Uiso 0.529(6) 1 calc GR . P C 1
C102 C 1.5365(10) 0.5261(2) -0.0902(10) 0.224(5) Uani 1 1 d D U . . .
H10P H 1.600906 0.532165 -0.103108 0.337 Uiso 0.639(10) 1 calc GR . P D 1
H10Q H 1.523959 0.508382 -0.111250 0.337 Uiso 0.639(10) 1 calc GR . P D 1
H10R H 1.550521 0.527974 -0.010647 0.337 Uiso 0.639(10) 1 calc GR . P D 1
H10S H 1.490523 0.515002 -0.151255 0.337 Uiso 0.361(10) 1 calc GR . P D 2
H10T H 1.577556 0.516107 -0.023055 0.337 Uiso 0.361(10) 1 calc GR . P D 2
H10U H 1.589130 0.535097 -0.113072 0.337 Uiso 0.361(10) 1 calc GR . P D 2
C41 C 1.2868(9) 0.5967(2) 0.4337(12) 0.123(3) Uani 0.608(6) 1 d D U P B 1
H41A H 1.350915 0.604465 0.495241 0.147 Uiso 0.608(6) 1 calc R . P B 1
H41B H 1.313205 0.594051 0.373002 0.147 Uiso 0.608(6) 1 calc R . P B 1
C42 C 1.2922(11) 0.5706(2) 0.4773(13) 0.127(4) Uani 0.608(6) 1 d D U P B 1
H42A H 1.293152 0.558710 0.420350 0.191 Uiso 0.608(6) 1 calc GR . P B 1
H42B H 1.227074 0.567442 0.494483 0.191 Uiso 0.608(6) 1 calc GR . P B 1
H42C H 1.359997 0.568628 0.545735 0.191 Uiso 0.608(6) 1 calc GR . P B 1
C101 C 1.4268(11) 0.5422(2) -0.1664(12) 0.162(4) Uani 0.639(10) 1 d D U P D 1
H10V H 1.437100 0.559236 -0.133454 0.194 Uiso 0.639(10) 1 calc R . P D 1
H10W H 1.428160 0.543985 -0.241697 0.194 Uiso 0.639(10) 1 calc R . P D 1
C100 C 1.3067(10) 0.53376(19) -0.1850(10) 0.129(4) Uani 0.639(10) 1 d D U P D 1
H10X H 1.252851 0.542533 -0.251655 0.155 Uiso 0.639(10) 1 calc R . P D 1
H10Y H 1.299504 0.515602 -0.201403 0.155 Uiso 0.639(10) 1 calc R . P D 1
C47A C 0.8569(15) 0.6144(5) 0.284(2) 0.108(6) Uani 0.191(9) 1 d D U P A 2
H47C H 0.869286 0.621405 0.358582 0.130 Uiso 0.191(9) 1 calc R . P A 2
H47D H 0.884113 0.596961 0.294285 0.130 Uiso 0.191(9) 1 calc R . P A 2
C1A C 1.8651(8) 0.5234(2) 0.3838(11) 0.110(4) Uani 0.471(6) 1 d D U P C 2
H1AA H 1.861933 0.529614 0.454375 0.132 Uiso 0.471(6) 1 calc R . P C 2
H1AB H 1.822293 0.507634 0.363388 0.132 Uiso 0.471(6) 1 calc R . P C 2
C1B C 1.9854(9) 0.5180(3) 0.4046(13) 0.129(5) Uani 0.471(6) 1 d D U P C 2
H1BA H 1.985648 0.509468 0.337084 0.155 Uiso 0.471(6) 1 calc R . P C 2
H1BB H 2.023243 0.534307 0.410182 0.155 Uiso 0.471(6) 1 calc R . P C 2
C1C C 2.0556(10) 0.5026(3) 0.5057(14) 0.141(6) Uani 0.471(6) 1 d D U P C 2
H1CA H 2.015804 0.500445 0.554944 0.211 Uiso 0.471(6) 1 calc GR . P C 2
H1CB H 2.126165 0.511245 0.546865 0.211 Uiso 0.471(6) 1 calc GR . P C 2
H1CC H 2.070228 0.486217 0.480862 0.211 Uiso 0.471(6) 1 calc GR . P C 2
C1D C 1.3746(13) 0.5258(3) -0.070(2) 0.138(6) Uani 0.361(10) 1 d D U P D 2
H1DA H 1.360085 0.513214 -0.130402 0.166 Uiso 0.361(10) 1 calc R . P D 2
H1DB H 1.398041 0.516691 0.002106 0.166 Uiso 0.361(10) 1 calc R . P D 2
C1E C 1.4695(19) 0.5429(4) -0.067(3) 0.180(7) Uani 0.361(10) 1 d D U P D 2
H1EA H 1.442655 0.556228 -0.124698 0.216 Uiso 0.361(10) 1 calc R . P D 2
H1EB H 1.508141 0.550686 0.007975 0.216 Uiso 0.361(10) 1 calc R . P D 2
C39A C 1.3225(10) 0.63173(19) 0.4617(10) 0.075(2) Uani 0.392(6) 1 d D U P B 2
H39C H 1.331991 0.640403 0.532378 0.090 Uiso 0.392(6) 1 calc R . P B 2
H39D H 1.393775 0.622914 0.478858 0.090 Uiso 0.392(6) 1 calc R . P B 2
C40A C 1.2486(14) 0.6115(3) 0.4584(17) 0.105(3) Uani 0.392(6) 1 d D U P B 2
H40C H 1.202358 0.607774 0.378591 0.126 Uiso 0.392(6) 1 calc R . P B 2
H40D H 1.197854 0.617551 0.492638 0.126 Uiso 0.392(6) 1 calc R . P B 2
C41A C 1.2993(13) 0.5875(3) 0.5149(17) 0.114(4) Uani 0.392(6) 1 d D U P B 2
H41C H 1.311337 0.588496 0.595053 0.137 Uiso 0.392(6) 1 calc R . P B 2
H41D H 1.372837 0.585469 0.511380 0.137 Uiso 0.392(6) 1 calc R . P B 2
C42A C 1.2260(14) 0.5638(3) 0.4609(19) 0.116(5) Uani 0.392(6) 1 d D U P B 2
H42D H 1.236345 0.558941 0.392905 0.174 Uiso 0.392(6) 1 calc GR . P B 2
H42E H 1.147530 0.567693 0.441517 0.174 Uiso 0.392(6) 1 calc GR . P B 2
H42F H 1.248663 0.549921 0.514849 0.174 Uiso 0.392(6) 1 calc GR . P B 2

loop_
_atom_site_aniso_label
_atom_site_aniso_U_11
_atom_site_aniso_U_22
_atom_site_aniso_U_33
_atom_site_aniso_U_23
_atom_site_aniso_U_13
_atom_site_aniso_U_12
N3 0.0258(11) 0.0393(13) 0.0270(11) 0.0023(9) 0.0085(9) 0.0006(9)
N2 0.0288(12) 0.0457(14) 0.0259(11) -0.0015(9) 0.0078(9) 0.0031(10)
N4 0.0444(14) 0.0322(13) 0.0357(12) 0.0004(10) 0.0126(11) -0.0027(10)
N1 0.0281(12) 0.0581(16) 0.0313(12) 0.0004(11) 0.0127(10) 0.0046(11)
N6 0.0348(13) 0.0316(13) 0.0638(17) 0.0011(12) 0.0091(12) 0.0003(10)
N5 0.0400(14) 0.0334(13) 0.0557(16) -0.0127(11) 0.0042(12) -0.0038(11)
C27 0.0276(13) 0.0328(14) 0.0300(13) -0.0040(10) 0.0107(11) -0.0036(11)
C13 0.0275(13) 0.0351(14) 0.0274(13) -0.0024(10) 0.0098(11) -0.0020(11)
C16 0.0276(14) 0.0403(16) 0.0308(13) -0.0016(11) 0.0114(11) 0.0006(11)
C14 0.0279(13) 0.0371(15) 0.0271(13) -0.0010(11) 0.0074(11) 0.0016(11)
C12 0.0274(13) 0.0359(14) 0.0261(13) -0.0036(10) 0.0107(11) -0.0014(11)
C6 0.0258(13) 0.0392(15) 0.0328(14) 0.0053(11) 0.0095(11) -0.0039(11)
C28 0.0270(13) 0.0346(14) 0.0290(13) -0.0017(10) 0.0099(11) -0.0021(11)
C11 0.0274(13) 0.0378(15) 0.0278(13) -0.0006(11) 0.0093(11) 0.0003(11)
C1 0.0270(13) 0.0388(15) 0.0339(14) 0.0045(11) 0.0083(11) -0.0029(11)
C18 0.0371(15) 0.0394(16) 0.0285(13) -0.0007(11) 0.0099(12) 0.0050(12)
C33 0.0304(14) 0.0391(15) 0.0335(14) -0.0052(11) 0.0096(12) -0.0012(12)
C31 0.0304(14) 0.0341(15) 0.0409(15) -0.0082(12) 0.0149(12) -0.0035(11)
C7 0.0255(13) 0.0429(16) 0.0313(14) 0.0025(11) 0.0095(11) -0.0016(11)
C32 0.0278(13) 0.0325(14) 0.0323(13) -0.0067(11) 0.0096(11) -0.0042(11)
C30 0.0366(15) 0.0435(17) 0.0388(15) -0.0052(12) 0.0202(13) -0.0034(12)
C29 0.0346(15) 0.0437(16) 0.0323(14) -0.0007(12) 0.0147(12) -0.0026(12)
C17 0.0373(15) 0.0412(16) 0.0269(13) -0.0012(11) 0.0133(12) 0.0046(12)
C60 0.0353(15) 0.0370(15) 0.0428(16) -0.0046(12) 0.0171(13) -0.0062(12)
C15 0.0313(14) 0.0400(15) 0.0266(13) -0.0025(11) 0.0107(11) 0.0012(11)
C70 0.0431(16) 0.0315(15) 0.0381(15) -0.0030(12) 0.0137(13) -0.0020(12)
C19 0.0428(16) 0.0428(17) 0.0283(14) 0.0008(12) 0.0078(12) 0.0116(13)
C22 0.0448(17) 0.0370(15) 0.0329(14) 0.0001(11) 0.0184(13) 0.0077(12)
C5 0.0276(14) 0.0446(17) 0.0397(15) 0.0078(12) 0.0095(12) -0.0033(12)
C59 0.0386(16) 0.0383(16) 0.0441(16) -0.0062(12) 0.0197(13) -0.0089(12)
C63 0.0497(18) 0.0333(15) 0.0423(16) 0.0016(12) 0.0226(14) -0.0030(13)
C36 0.0346(16) 0.0445(17) 0.0525(18) -0.0104(14) 0.0213(14) -0.0003(13)
C62 0.0418(16) 0.0353(15) 0.0375(15) -0.0034(12) 0.0165(13) -0.0049(12)
C8 0.0280(14) 0.0532(18) 0.0348(15) 0.0016(13) 0.0114(12) 0.0011(12)
C61 0.0409(16) 0.0315(15) 0.0415(16) -0.0032(12) 0.0162(13) -0.0043(12)
C69 0.0405(16) 0.0356(16) 0.0392(15) -0.0040(12) 0.0096(13) -0.0003(12)
C64 0.0476(17) 0.0345(15) 0.0493(17) -0.0045(13) 0.0271(15) -0.0074(13)
C2 0.0359(15) 0.0443(17) 0.0335(14) 0.0019(12) 0.0099(12) -0.0062(12)
C76 0.0431(17) 0.0434(17) 0.0331(15) 0.0020(12) 0.0128(13) 0.0027(13)
C77 0.0460(17) 0.0405(17) 0.0388(16) 0.0023(12) 0.0179(14) 0.0037(13)
C65 0.0384(16) 0.0333(15) 0.0406(15) -0.0031(12) 0.0112(13) -0.0031(12)
C21 0.0549(19) 0.0364(16) 0.0343(15) 0.0041(12) 0.0217(14) 0.0116(13)
C20 0.0568(19) 0.0422(17) 0.0279(14) 0.0032(12) 0.0132(14) 0.0145(14)
C4 0.0240(14) 0.0546(19) 0.0413(16) 0.0104(13) 0.0038(12) -0.0012(12)
C34 0.0354(16) 0.0428(17) 0.0407(16) -0.0006(13) 0.0068(13) 0.0059(13)
C71 0.0416(16) 0.0386(16) 0.0378(15) -0.0042(12) 0.0095(13) -0.0004(13)
C23 0.0483(18) 0.0511(19) 0.0395(16) 0.0002(13) 0.0239(14) 0.0027(14)
C55 0.0411(17) 0.0389(16) 0.0469(17) 0.0006(13) 0.0117(14) -0.0080(13)
C3 0.0339(15) 0.0546(19) 0.0325(15) 0.0072(13) 0.0040(12) -0.0061(13)
C35 0.0311(15) 0.0523(19) 0.0519(19) -0.0066(15) 0.0126(14) 0.0079(13)
C9 0.0304(15) 0.070(2) 0.0435(17) 0.0023(15) 0.0187(13) 0.0039(14)
C66 0.0394(16) 0.0319(15) 0.0498(17) -0.0022(13) 0.0106(14) -0.0017(12)
C58 0.0417(17) 0.0432(17) 0.0496(18) -0.0112(14) 0.0180(14) -0.0126(13)
C26 0.073(2) 0.0417(17) 0.0398(16) 0.0079(13) 0.0308(17) 0.0165(16)
C91 0.0513(19) 0.0435(17) 0.0376(16) 0.0028(13) 0.0142(14) -0.0004(14)
C10 0.0249(14) 0.061(2) 0.0480(18) 0.0091(14) 0.0127(13) 0.0046(13)
C75 0.0429(17) 0.055(2) 0.0384(16) 0.0047(14) 0.0092(14) 0.0045(14)
C78 0.0531(19) 0.0444(18) 0.0470(18) 0.0051(14) 0.0233(15) 0.0069(14)
C68 0.0393(16) 0.0318(15) 0.0513(18) -0.0071(13) 0.0118(14) -0.0020(12)
C72 0.0442(18) 0.0408(17) 0.0444(17) -0.0079(13) 0.0056(14) 0.0000(13)
C49 0.0341(15) 0.0457(17) 0.0479(17) 0.0134(14) 0.0157(13) 0.0032(13)
C43 0.0313(15) 0.059(2) 0.0334(15) -0.0068(13) 0.0062(12) -0.0034(13)
C37 0.0433(17) 0.068(2) 0.0392(16) -0.0009(15) 0.0225(14) 0.0138(15)
C24 0.057(2) 0.054(2) 0.055(2) -0.0003(15) 0.0334(17) 0.0001(16)
C67 0.0400(17) 0.0305(15) 0.0571(19) -0.0061(13) 0.0130(15) -0.0019(12)
C25 0.073(2) 0.0465(19) 0.057(2) 0.0103(15) 0.0437(19) 0.0103(17)
C82 0.0452(18) 0.0304(16) 0.071(2) -0.0005(14) 0.0135(17) -0.0003(13)
C79 0.057(2) 0.055(2) 0.0499(19) 0.0148(16) 0.0264(17) 0.0184(16)
C81 0.0416(17) 0.0282(15) 0.063(2) -0.0028(13) 0.0108(15) -0.0019(12)
C74 0.0442(19) 0.062(2) 0.0491(19) -0.0035(16) 0.0020(15) -0.0032(16)
C86 0.0490(19) 0.0301(16) 0.066(2) -0.0050(14) 0.0114(16) -0.0037(13)
C56 0.0462(18) 0.053(2) 0.0441(18) 0.0054(14) 0.0084(15) -0.0054(15)
C57 0.0433(18) 0.060(2) 0.0454(18) -0.0068(15) 0.0103(15) -0.0151(15)
C104 0.0379(17) 0.0408(18) 0.066(2) -0.0052(15) 0.0123(15) -0.0037(13)
C80 0.0454(19) 0.066(2) 0.0420(18) 0.0104(15) 0.0123(15) 0.0101(16)
C44 0.0470(18) 0.057(2) 0.0457(18) -0.0116(15) 0.0094(15) -0.0040(15)
C92 0.056(2) 0.055(2) 0.0435(18) -0.0013(14) 0.0207(16) -0.0043(16)
C73 0.0478(19) 0.048(2) 0.0523(19) -0.0107(15) 0.0033(16) -0.0068(15)
C87 0.0472(19) 0.0346(17) 0.073(2) -0.0070(15) 0.0122(17) -0.0057(14)
C97 0.056(2) 0.0395(18) 0.072(2) -0.0199(16) 0.0111(18) -0.0062(15)
C85 0.057(2) 0.0320(17) 0.076(2) -0.0016(16) 0.0150(19) -0.0018(15)
C88 0.056(2) 0.045(2) 0.079(3) -0.0121(18) 0.0200(19) -0.0156(16)
C83 0.0419(19) 0.0412(19) 0.086(3) 0.0033(17) 0.0080(18) 0.0032(15)
C89 0.074(3) 0.0379(19) 0.079(3) -0.0054(17) 0.019(2) -0.0186(18)
C45 0.054(2) 0.065(2) 0.064(2) -0.0172(18) 0.0072(18) 0.0000(18)
C90 0.074(3) 0.0297(17) 0.080(3) 0.0008(16) 0.015(2) -0.0043(16)
C84 0.055(2) 0.0369(19) 0.092(3) 0.0077(18) 0.012(2) 0.0074(16)
C50 0.044(2) 0.055(2) 0.097(3) 0.005(2) 0.021(2) -0.0028(16)
C105 0.060(2) 0.071(3) 0.100(3) -0.033(2) 0.035(2) -0.013(2)
C98 0.101(3) 0.063(3) 0.097(3) -0.033(2) 0.045(3) -0.007(2)
C46 0.071(3) 0.076(3) 0.084(3) 0.003(2) 0.026(2) 0.008(2)
C93 0.118(4) 0.066(3) 0.099(3) -0.004(2) 0.070(3) 0.000(3)
C51 0.090(3) 0.097(4) 0.082(3) 0.007(3) 0.031(3) -0.024(3)
C52 0.100(4) 0.096(4) 0.111(4) -0.036(3) 0.049(3) -0.027(3)
C94 0.090(4) 0.091(4) 0.098(4) -0.013(3) 0.035(3) 0.009(3)
C38 0.141(4) 0.074(3) 0.082(3) -0.008(2) 0.069(3) 0.016(3)
C53 0.093(4) 0.142(6) 0.091(4) -0.038(4) 0.029(3) -0.022(4)
C106 0.068(3) 0.114(4) 0.131(4) -0.048(3) 0.048(3) -0.011(3)
C95 0.088(4) 0.113(5) 0.113(5) -0.017(3) 0.049(3) 0.000(3)
C47 0.078(4) 0.063(3) 0.093(4) -0.020(3) 0.033(3) -0.009(3)
C39 0.065(3) 0.046(3) 0.071(3) -0.007(3) 0.028(3) 0.016(3)
C99 0.149(5) 0.101(4) 0.165(5) -0.059(4) 0.107(5) -0.031(4)
C96 0.123(5) 0.153(6) 0.166(6) -0.039(5) 0.106(5) -0.024(4)
C54 0.154(6) 0.117(5) 0.145(6) -0.006(4) 0.062(5) -0.062(5)
C40 0.099(4) 0.084(4) 0.122(5) 0.013(4) 0.044(5) -0.007(4)
C48 0.165(6) 0.106(5) 0.151(6) 0.000(4) 0.077(5) -0.024(5)
C107 0.068(4) 0.053(4) 0.098(5) -0.017(4) 0.050(4) -0.003(3)
C108 0.072(5) 0.048(4) 0.116(6) -0.010(4) 0.055(5) 0.005(3)
C109 0.062(5) 0.064(5) 0.116(7) -0.012(4) 0.052(5) -0.002(4)
C102 0.252(12) 0.226(11) 0.222(10) -0.083(8) 0.123(9) -0.077(9)
C41 0.103(5) 0.103(6) 0.168(6) 0.031(5) 0.060(5) 0.012(4)
C42 0.125(8) 0.095(8) 0.167(8) 0.036(7) 0.064(8) 0.046(7)
C101 0.247(11) 0.119(8) 0.203(10) -0.078(7) 0.178(9) -0.056(7)
C100 0.202(9) 0.094(6) 0.143(7) -0.031(5) 0.123(7) -0.008(6)
C47A 0.100(10) 0.110(11) 0.127(11) -0.015(10) 0.058(9) -0.009(10)
C1A 0.065(6) 0.094(8) 0.160(11) -0.042(7) 0.032(7) -0.002(5)
C1B 0.071(7) 0.129(10) 0.175(12) -0.021(9) 0.036(8) 0.020(7)
C1C 0.096(9) 0.102(10) 0.183(15) -0.008(9) 0.013(10) 0.027(8)
C1D 0.175(11) 0.101(9) 0.152(10) -0.043(9) 0.079(10) -0.030(9)
C1E 0.228(13) 0.166(12) 0.182(12) -0.039(11) 0.120(11) -0.051(11)
C39A 0.085(5) 0.065(4) 0.089(5) 0.002(4) 0.048(4) 0.001(4)
C40A 0.096(5) 0.087(6) 0.131(6) 0.032(5) 0.045(6) -0.007(5)
C41A 0.098(6) 0.110(7) 0.143(7) 0.024(7) 0.058(6) 0.005(6)
C42A 0.090(9) 0.087(9) 0.181(12) -0.021(9) 0.064(10) 0.002(8)

loop_
_atom_type_symbol
_atom_type_description
_atom_type_scat_dispersion_real
_atom_type_scat_dispersion_imag
_atom_type_scat_source
C C 0.0033 0.0016 'International Tables Vol C Tables 4.2.6.8 and 6.1.1.4'
H H 0.0000 0.0000 'International Tables Vol C Tables 4.2.6.8 and 6.1.1.4'
N N 0.0061 0.0033 'International Tables Vol C Tables 4.2.6.8 and 6.1.1.4'

loop_
_geom_angle_atom_site_label_1
_geom_angle_atom_site_label_2
_geom_angle_atom_site_label_3
_geom_angle
_geom_angle_site_symmetry_1
_geom_angle_site_symmetry_3
_geom_angle_publ_flag
C12 N3 C49 122.2(2) . . ?
C28 N3 C12 107.1(2) . . ?
C28 N3 C49 118.9(2) . . ?
C14 N2 C43 122.7(2) . . ?
C18 N2 C14 107.3(2) . . ?
C18 N2 C43 119.9(2) . . ?
C70 N4 C91 123.0(2) . . ?
C62 N4 C70 107.1(2) . . ?
C62 N4 C91 121.2(2) . . ?
C16 N1 C37 122.2(2) . . ?
C8 N1 C16 107.5(2) . . ?
C8 N1 C37 120.2(2) . . ?
C66 N6 C104 123.2(3) . . ?
C82 N6 C66 107.4(2) . . ?
C82 N6 C104 119.7(3) . . ?
C68 N5 C97 123.5(3) . . ?
C72 N5 C68 107.3(2) . . ?
C72 N5 C97 120.4(3) . . ?
C28 C27 C13 105.8(2) . . ?
C28 C27 C32 118.6(2) . . ?
C32 C27 C13 135.2(2) . . ?
C14 C13 C27 136.3(2) . . ?
C12 C13 C27 106.6(2) . . ?
C12 C13 C14 117.1(2) . . ?
N1 C16 C11 109.3(2) . . ?
N1 C16 C15 127.9(2) . . ?
C15 C16 C11 122.8(2) . . ?
N2 C14 C13 129.0(2) . . ?
N2 C14 C15 109.2(2) . . ?
C15 C14 C13 121.8(2) . . ?
N3 C12 C13 109.0(2) . . ?
N3 C12 C11 128.2(2) . . ?
C13 C12 C11 122.8(2) . . ?
C1 C6 C7 124.6(2) . . ?
C1 C6 C5 117.9(2) . . ?
C5 C6 C7 117.4(3) . . ?
N3 C28 C27 110.9(2) . . ?
N3 C28 C29 126.2(2) . . ?
C27 C28 C29 122.9(2) . . ?
C16 C11 C12 116.4(2) . . ?
C16 C11 C7 106.2(2) . . ?
C12 C11 C7 137.4(2) . . ?
C6 C1 H1 119.3 . . ?
C2 C1 C6 121.3(3) . . ?
C2 C1 H1 119.3 . . ?
N2 C18 C17 110.5(2) . . ?
N2 C18 C19 126.7(3) . . ?
C17 C18 C19 122.8(3) . . ?
C32 C33 H33 119.1 . . ?
C34 C33 H33 119.1 . . ?
C34 C33 C32 121.8(3) . . ?
C30 C31 C32 120.1(2) . . ?
C36 C31 C32 119.0(3) . . ?
C36 C31 C30 120.9(3) . . ?
C6 C7 C11 135.5(3) . . ?
C8 C7 C6 118.1(2) . . ?
C8 C7 C11 106.0(2) . . ?
C33 C32 C27 124.8(2) . . ?
C33 C32 C31 117.3(2) . . ?
C31 C32 C27 117.7(2) . . ?
C31 C30 H30 119.3 . . ?
C29 C30 C31 121.5(3) . . ?
C29 C30 H30 119.3 . . ?
C28 C29 H29 120.8 . . ?
C30 C29 C28 118.5(3) . . ?
C30 C29 H29 120.8 . . ?
C18 C17 C15 105.8(2) . . ?
C18 C17 C22 118.9(2) . . ?
C22 C17 C15 134.6(3) . . ?
C61 C60 C59 118.1(3) . . ?
C55 C60 C59 117.6(3) . . ?
C55 C60 C61 124.1(3) . . ?
C16 C15 C17 136.2(3) . . ?
C14 C15 C16 117.4(2) . . ?
C14 C15 C17 106.3(2) . . ?
N4 C70 C69 128.3(3) . . ?
N4 C70 C65 109.3(2) . . ?
C65 C70 C69 122.4(3) . . ?
C18 C19 H19 121.2 . . ?
C20 C19 C18 117.6(3) . . ?
C20 C19 H19 121.2 . . ?
C17 C22 C21 117.0(3) . . ?
C23 C22 C17 124.9(3) . . ?
C23 C22 C21 118.0(3) . . ?
C4 C5 C6 118.7(3) . . ?
C4 C5 C10 120.6(3) . . ?
C10 C5 C6 120.6(3) . . ?
C64 C59 C60 120.1(3) . . ?
C58 C59 C60 119.2(3) . . ?
C58 C59 C64 120.5(3) . . ?
C62 C63 H63 121.0 . . ?
C64 C63 H63 121.0 . . ?
C64 C63 C62 118.0(3) . . ?
C31 C36 H36 119.0 . . ?
C35 C36 C31 122.0(3) . . ?
C35 C36 H36 119.0 . . ?
N4 C62 C63 126.0(3) . . ?
N4 C62 C61 110.6(2) . . ?
C61 C62 C63 123.2(3) . . ?
N1 C8 C7 110.3(2) . . ?
N1 C8 C9 126.6(3) . . ?
C7 C8 C9 123.1(3) . . ?
C60 C61 C65 134.5(3) . . ?
C62 C61 C60 118.4(3) . . ?
C62 C61 C65 106.0(3) . . ?
C70 C69 C71 136.1(3) . . ?
C68 C69 C70 117.3(3) . . ?
C68 C69 C71 106.6(3) . . ?
C59 C64 H64 119.4 . . ?
C63 C64 C59 121.2(3) . . ?
C63 C64 H64 119.4 . . ?
C1 C2 H2 119.6 . . ?
C1 C2 C3 120.8(3) . . ?
C3 C2 H2 119.6 . . ?
C77 C76 C71 124.0(3) . . ?
C77 C76 C75 118.0(3) . . ?
C75 C76 C71 117.9(3) . . ?
C76 C77 H77 119.2 . . ?
C78 C77 C76 121.6(3) . . ?
C78 C77 H77 119.2 . . ?
C70 C65 C61 105.8(2) . . ?
C70 C65 C66 116.7(3) . . ?
C66 C65 C61 137.5(3) . . ?
C20 C21 C22 120.1(3) . . ?
C20 C21 C26 121.0(3) . . ?
C26 C21 C22 118.7(3) . . ?
C19 C20 C21 122.4(3) . . ?
C19 C20 H20 118.8 . . ?
C21 C20 H20 118.8 . . ?
C5 C4 H4 119.4 . . ?
C3 C4 C5 121.2(3) . . ?
C3 C4 H4 119.4 . . ?
C33 C34 H34 119.7 . . ?
C33 C34 C35 120.6(3) . . ?
C35 C34 H34 119.7 . . ?
C76 C71 C69 134.3(3) . . ?
C72 C71 C69 106.1(3) . . ?
C72 C71 C76 118.6(3) . . ?
C22 C23 H23 119.3 . . ?
C24 C23 C22 121.4(3) . . ?
C24 C23 H23 119.3 . . ?
C60 C55 H55 119.5 . . ?
C56 C55 C60 121.0(3) . . ?
C56 C55 H55 119.5 . . ?
C2 C3 H3 120.1 . . ?
C4 C3 C2 119.8(3) . . ?
C4 C3 H3 120.1 . . ?
C36 C35 C34 119.2(3) . . ?
C36 C35 H35 120.4 . . ?
C34 C35 H35 120.4 . . ?
C8 C9 H9 120.9 . . ?
C10 C9 C8 118.3(3) . . ?
C10 C9 H9 120.9 . . ?
N6 C66 C65 128.6(3) . . ?
N6 C66 C67 108.9(3) . . ?
C67 C66 C65 122.5(3) . . ?
C59 C58 H58 119.4 . . ?
C57 C58 C59 121.2(3) . . ?
C57 C58 H58 119.4 . . ?
C21 C26 H26 119.3 . . ?
C25 C26 C21 121.4(3) . . ?
C25 C26 H26 119.3 . . ?
N4 C91 H91A 108.9 . . ?
N4 C91 H91B 108.9 . . ?
N4 C91 C92 113.5(3) . . ?
H91A C91 H91B 107.7 . . ?
C92 C91 H91A 108.9 . . ?
C92 C91 H91B 108.9 . . ?
C5 C10 H10 119.3 . . ?
C9 C10 C5 121.5(3) . . ?
C9 C10 H10 119.3 . . ?
C74 C75 C76 119.8(3) . . ?
C80 C75 C76 118.4(3) . . ?
C80 C75 C74 121.6(3) . . ?
C77 C78 H78 120.0 . . ?
C77 C78 C79 120.1(3) . . ?
C79 C78 H78 120.0 . . ?
N5 C68 C69 109.0(3) . . ?
N5 C68 C67 128.8(3) . . ?
C69 C68 C67 122.1(3) . . ?
N5 C72 C71 110.1(3) . . ?
N5 C72 C73 127.0(3) . . ?
C71 C72 C73 122.8(3) . . ?
N3 C49 H49A 108.3 . . ?
N3 C49 H49B 108.3 . . ?
N3 C49 C50 116.1(3) . . ?
H49A C49 H49B 107.4 . . ?
C50 C49 H49A 108.3 . . ?
C50 C49 H49B 108.3 . . ?
N2 C43 H43A 108.7 . . ?
N2 C43 H43B 108.7 . . ?
N2 C43 C44 114.1(3) . . ?
H43A C43 H43B 107.6 . . ?
C44 C43 H43A 108.7 . . ?
C44 C43 H43B 108.7 . . ?
N1 C37 H37A 108.7 . . ?
N1 C37 H37B 108.7 . . ?
H37A C37 H37B 107.6 . . ?
C38 C37 N1 114.1(3) . . ?
C38 C37 H37A 108.7 . . ?
C38 C37 H37B 108.7 . . ?
C23 C24 H24 119.8 . . ?
C23 C24 C25 120.4(3) . . ?
C25 C24 H24 119.8 . . ?
C66 C67 C68 117.1(3) . . ?
C66 C67 C81 106.6(3) . . ?
C68 C67 C81 136.2(3) . . ?
C26 C25 C24 119.9(3) . . ?
C26 C25 H25 120.0 . . ?
C24 C25 H25 120.0 . . ?
N6 C82 C81 110.6(3) . . ?
N6 C82 C83 126.5(3) . . ?
C81 C82 C83 122.9(3) . . ?
C78 C79 H79 119.9 . . ?
C80 C79 C78 120.1(3) . . ?
C80 C79 H79 119.9 . . ?
C82 C81 C67 105.8(3) . . ?
C82 C81 C86 118.4(3) . . ?
C86 C81 C67 135.3(3) . . ?
C75 C74 H74 119.2 . . ?
C73 C74 C75 121.7(3) . . ?
C73 C74 H74 119.2 . . ?
C87 C86 C81 124.1(3) . . ?
C87 C86 C85 118.4(3) . . ?
C85 C86 C81 117.3(3) . . ?
C55 C56 H56 119.4 . . ?
C55 C56 C57 121.2(3) . . ?
C57 C56 H56 119.4 . . ?
C58 C57 C56 119.7(3) . . ?
C58 C57 H57 120.1 . . ?
C56 C57 H57 120.1 . . ?
N6 C104 H10A 109.0 . . ?
N6 C104 H10B 109.0 . . ?
N6 C104 C105 112.9(3) . . ?
H10A C104 H10B 107.8 . . ?
C105 C104 H10A 109.0 . . ?
C105 C104 H10B 109.0 . . ?
C75 C80 H80 119.2 . . ?
C79 C80 C75 121.7(3) . . ?
C79 C80 H80 119.2 . . ?
C43 C44 H44A 108.9 . . ?
C43 C44 H44B 108.9 . . ?
H44A C44 H44B 107.7 . . ?
C45 C44 C43 113.3(3) . . ?
C45 C44 H44A 108.9 . . ?
C45 C44 H44B 108.9 . . ?
C91 C92 H92A 108.6 . . ?
C91 C92 H92B 108.6 . . ?
H92A C92 H92B 107.5 . . ?
C93 C92 C91 114.8(3) . . ?
C93 C92 H92A 108.6 . . ?
C93 C92 H92B 108.6 . . ?
C72 C73 H73 120.8 . . ?
C74 C73 C72 118.4(3) . . ?
C74 C73 H73 120.8 . . ?
C86 C87 H87 119.5 . . ?
C88 C87 C86 120.9(3) . . ?
C88 C87 H87 119.5 . . ?
N5 C97 H97A 109.0 . . ?
N5 C97 H97B 109.0 . . ?
N5 C97 C98 112.9(3) . . ?
H97A C97 H97B 107.8 . . ?
C98 C97 H97A 109.0 . . ?
C98 C97 H97B 109.0 . . ?
C90 C85 C86 118.5(3) . . ?
C90 C85 C84 121.1(3) . . ?
C84 C85 C86 120.2(3) . . ?
C87 C88 H88 119.7 . . ?
C87 C88 C89 120.5(4) . . ?
C89 C88 H88 119.7 . . ?
C82 C83 H83 121.2 . . ?
C84 C83 C82 117.7(3) . . ?
C84 C83 H83 121.2 . . ?
C88 C89 H89 120.1 . . ?
C90 C89 C88 119.8(3) . . ?
C90 C89 H89 120.1 . . ?
C44 C45 H45A 109.1 . . ?
C44 C45 H45B 109.1 . . ?
C44 C45 C46 112.3(3) . . ?
H45A C45 H45B 107.9 . . ?
C46 C45 H45A 109.1 . . ?
C46 C45 H45B 109.1 . . ?
C85 C90 H90 119.2 . . ?
C89 C90 C85 121.5(3) . . ?
C89 C90 H90 119.2 . . ?
C85 C84 H84 119.0 . . ?
C83 C84 C85 121.9(3) . . ?
C83 C84 H84 119.0 . . ?
C49 C50 H50A 109.1 . . ?
C49 C50 H50B 109.1 . . ?
H50A C50 H50B 107.9 . . ?
C51 C50 C49 112.4(4) . . ?
C51 C50 H50A 109.1 . . ?
C51 C50 H50B 109.1 . . ?
C104 C105 H10C 109.3 . . ?
C104 C105 H10D 109.3 . . ?
H10C C105 H10D 107.9 . . ?
C106 C105 C104 111.7(4) . . ?
C106 C105 H10C 109.3 . . ?
C106 C105 H10D 109.3 . . ?
C97 C98 H98A 108.5 . . ?
C97 C98 H98B 108.5 . . ?
H98A C98 H98B 107.5 . . ?
C99 C98 C97 115.2(4) . . ?
C99 C98 H98A 108.5 . . ?
C99 C98 H98B 108.5 . . ?
C45 C46 H46A 108.0 . . ?
C45 C46 H46B 108.0 . . ?
C45 C46 H46C 112.7 . . ?
C45 C46 H46D 112.7 . . ?
H46A C46 H46B 107.3 . . ?
H46C C46 H46D 110.2 . . ?
C47 C46 C45 117.1(4) . . ?
C47 C46 H46A 108.0 . . ?
C47 C46 H46B 108.0 . . ?
C47A C46 C45 95.3(12) . . ?
C47A C46 H46C 112.7 . . ?
C47A C46 H46D 112.7 . . ?
C92 C93 H93A 109.1 . . ?
C92 C93 H93B 109.1 . . ?
C92 C93 C94 112.3(4) . . ?
H93A C93 H93B 107.9 . . ?
C94 C93 H93A 109.1 . . ?
C94 C93 H93B 109.1 . . ?
C50 C51 H51A 108.4 . . ?
C50 C51 H51B 108.4 . . ?
C50 C51 C52 115.4(4) . . ?
H51A C51 H51B 107.5 . . ?
C52 C51 H51A 108.4 . . ?
C52 C51 H51B 108.4 . . ?
C51 C52 H52A 108.2 . . ?
C51 C52 H52B 108.2 . . ?
H52A C52 H52B 107.4 . . ?
C53 C52 C51 116.2(5) . . ?
C53 C52 H52A 108.2 . . ?
C53 C52 H52B 108.2 . . ?
C93 C94 H94A 109.5 . . ?
C93 C94 H94B 109.5 . . ?
H94A C94 H94B 108.1 . . ?
C95 C94 C93 110.7(5) . . ?
C95 C94 H94A 109.5 . . ?
C95 C94 H94B 109.5 . . ?
C37 C38 H38A 107.1 . . ?
C37 C38 H38B 107.1 . . ?
C37 C38 H38C 100.0 . . ?
C37 C38 H38D 100.0 . . ?
H38A C38 H38B 106.8 . . ?
H38C C38 H38D 104.2 . . ?
C39 C38 C37 120.9(4) . . ?
C39 C38 H38A 107.1 . . ?
C39 C38 H38B 107.1 . . ?
C39A C38 C37 147.0(6) . . ?
C39A C38 H38C 100.0 . . ?
C39A C38 H38D 100.0 . . ?
C52 C53 H53A 109.1 . . ?
C52 C53 H53B 109.1 . . ?
C52 C53 C54 112.7(5) . . ?
H53A C53 H53B 107.8 . . ?
C54 C53 H53A 109.1 . . ?
C54 C53 H53B 109.1 . . ?
C105 C106 H10E 109.8 . . ?
C105 C106 H10F 109.8 . . ?
C105 C106 H10G 109.7 . . ?
C105 C106 H10H 109.7 . . ?
C105 C106 C107 109.6(5) . . ?
C105 C106 C1A 109.7(5) . . ?
H10E C106 H10F 108.2 . . ?
H10G C106 H10H 108.2 . . ?
C107 C106 H10E 109.8 . . ?
C107 C106 H10F 109.8 . . ?
C1A C106 H10G 109.7 . . ?
C1A C106 H10H 109.7 . . ?
C94 C95 H95A 109.6 . . ?
C94 C95 H95B 109.6 . . ?
C94 C95 C96 110.4(5) . . ?
H95A C95 H95B 108.1 . . ?
C96 C95 H95A 109.6 . . ?
C96 C95 H95B 109.6 . . ?
C46 C47 H47A 108.9 . . ?
C46 C47 H47B 108.9 . . ?
C46 C47 C48 113.2(5) . . ?
H47A C47 H47B 107.7 . . ?
C48 C47 H47A 108.9 . . ?
C48 C47 H47B 108.9 . . ?
C38 C39 H39A 109.3 . . ?
C38 C39 H39B 109.3 . . ?
C38 C39 C40 111.6(6) . . ?
H39A C39 H39B 108.0 . . ?
C40 C39 H39A 109.3 . . ?
C40 C39 H39B 109.3 . . ?
C98 C99 H99A 107.9 . . ?
C98 C99 H99B 107.9 . . ?
C98 C99 H99C 105.5 . . ?
C98 C99 H99D 105.5 . . ?
H99A C99 H99B 107.2 . . ?
H99C C99 H99D 106.1 . . ?
C100 C99 C98 117.7(6) . . ?
C100 C99 H99A 107.9 . . ?
C100 C99 H99B 107.9 . . ?
C1D C99 C98 127.3(9) . . ?
C1D C99 H99C 105.5 . . ?
C1D C99 H99D 105.5 . . ?
C95 C96 H96A 109.5 . . ?
C95 C96 H96B 109.5 . . ?
C95 C96 H96C 109.5 . . ?
H96A C96 H96B 109.5 . . ?
H96A C96 H96C 109.5 . . ?
H96B C96 H96C 109.5 . . ?
C53 C54 H54A 109.5 . . ?
C53 C54 H54B 109.5 . . ?
C53 C54 H54C 109.5 . . ?
H54A C54 H54B 109.5 . . ?
H54A C54 H54C 109.5 . . ?
H54B C54 H54C 109.5 . . ?
C39 C40 H40A 101.5 . . ?
C39 C40 H40B 101.5 . . ?
H40A C40 H40B 104.6 . . ?
C41 C40 C39 142.0(11) . . ?
C41 C40 H40A 101.5 . . ?
C41 C40 H40B 101.5 . . ?
C47 C48 H48A 109.5 . . ?
C47 C48 H48B 109.5 . . ?
C47 C48 H48C 109.5 . . ?
H48A C48 H48B 109.5 . . ?
H48A C48 H48C 109.5 . . ?
H48B C48 H48C 109.5 . . ?
H48D C48 H48E 109.5 . . ?
H48D C48 H48F 109.5 . . ?
H48E C48 H48F 109.5 . . ?
C47A C48 H48D 109.5 . . ?
C47A C48 H48E 109.5 . . ?
C47A C48 H48F 109.5 . . ?
C106 C107 H10I 110.0 . . ?
C106 C107 H10J 110.0 . . ?
H10I C107 H10J 108.3 . . ?
C108 C107 C106 108.6(7) . . ?
C108 C107 H10I 110.0 . . ?
C108 C107 H10J 110.0 . . ?
C107 C108 H10K 109.1 . . ?
C107 C108 H10L 109.1 . . ?
H10K C108 H10L 107.9 . . ?
C109 C108 C107 112.4(6) . . ?
C109 C108 H10K 109.1 . . ?
C109 C108 H10L 109.1 . . ?
C108 C109 H10M 109.5 . . ?
C108 C109 H10N 109.5 . . ?
C108 C109 H10O 109.5 . . ?
H10M C109 H10N 109.5 . . ?
H10M C109 H10O 109.5 . . ?
H10N C109 H10O 109.5 . . ?
H10P C102 H10Q 109.5 . . ?
H10P C102 H10R 109.5 . . ?
H10Q C102 H10R 109.5 . . ?
H10S C102 H10T 109.5 . . ?
H10S C102 H10U 109.5 . . ?
H10T C102 H10U 109.5 . . ?
C101 C102 H10P 109.5 . . ?
C101 C102 H10Q 109.5 . . ?
C101 C102 H10R 109.5 . . ?
C1E C102 H10S 109.5 . . ?
C1E C102 H10T 109.5 . . ?
C1E C102 H10U 109.5 . . ?
C40 C41 H41A 100.7 . . ?
C40 C41 H41B 100.7 . . ?
C40 C41 C42 144.6(12) . . ?
H41A C41 H41B 104.4 . . ?
C42 C41 H41A 100.7 . . ?
C42 C41 H41B 100.7 . . ?
C41 C42 H42A 109.5 . . ?
C41 C42 H42B 109.5 . . ?
C41 C42 H42C 109.5 . . ?
H42A C42 H42B 109.5 . . ?
H42A C42 H42C 109.5 . . ?
H42B C42 H42C 109.5 . . ?
C102 C101 H10V 106.8 . . ?
C102 C101 H10W 106.8 . . ?
H10V C101 H10W 106.6 . . ?
C100 C101 C102 122.1(10) . . ?
C100 C101 H10V 106.8 . . ?
C100 C101 H10W 106.8 . . ?
C99 C100 C101 114.1(9) . . ?
C99 C100 H10X 108.7 . . ?
C99 C100 H10Y 108.7 . . ?
C101 C100 H10X 108.7 . . ?
C101 C100 H10Y 108.7 . . ?
H10X C100 H10Y 107.6 . . ?
C46 C47A C48 109.9(14) . . ?
C46 C47A H47C 109.7 . . ?
C46 C47A H47D 109.7 . . ?
C48 C47A H47C 109.7 . . ?
C48 C47A H47D 109.7 . . ?
H47C C47A H47D 108.2 . . ?
C106 C1A H1AA 108.9 . . ?
C106 C1A H1AB 108.9 . . ?
H1AA C1A H1AB 107.7 . . ?
C1B C1A C106 113.6(10) . . ?
C1B C1A H1AA 108.9 . . ?
C1B C1A H1AB 108.9 . . ?
C1A C1B H1BA 107.5 . . ?
C1A C1B H1BB 107.5 . . ?
C1A C1B H1CA 92(5) . 3_966 ?
H1BA C1B H1BB 107.0 . . ?
H1BA C1B H1CA 90.8 . 3_966 ?
H1BB C1B H1CA 147.1 . 3_966 ?
C1C C1B C1A 119.2(13) . . ?
C1C C1B H1BA 107.5 . . ?
C1C C1B H1BB 107.5 . . ?
C1C C1B H1CA 39.7(13) . 3_966 ?
C1B C1C H1CA 109.5 . . ?
C1B C1C H1CA 47.9(15) . 3_966 ?
C1B C1C H1CB 109.5 . . ?
C1B C1C H1CC 109.5 . . ?
H1CA C1C H1CA 85.2 . 3_966 ?
H1CA C1C H1CB 109.5 . . ?
H1CA C1C H1CC 109.5 . . ?
H1CB C1C H1CA 157.1 . 3_966 ?
H1CB C1C H1CC 109.5 . . ?
H1CC C1C H1CA 80.4 . 3_966 ?
C99 C1D H1DA 109.0 . . ?
C99 C1D H1DB 109.0 . . ?
C99 C1D C1E 113.0(15) . . ?
H1DA C1D H1DB 107.8 . . ?
C1E C1D H1DA 109.0 . . ?
C1E C1D H1DB 109.0 . . ?
C102 C1E C1D 100.6(15) . . ?
C102 C1E H1EA 111.6 . . ?
C102 C1E H1EB 111.6 . . ?
C1D C1E H1EA 111.6 . . ?
C1D C1E H1EB 111.6 . . ?
H1EA C1E H1EB 109.4 . . ?
C38 C39A H39C 102.3 . . ?
C38 C39A H39D 102.3 . . ?
C38 C39A C40A 139.0(12) . . ?
H39C C39A H39D 104.9 . . ?
C40A C39A H39C 102.3 . . ?
C40A C39A H39D 102.3 . . ?
C39A C40A H40C 107.9 . . ?
C39A C40A H40D 107.9 . . ?
C39A C40A C41A 117.8(13) . . ?
H40C C40A H40D 107.2 . . ?
C41A C40A H40C 107.9 . . ?
C41A C40A H40D 107.9 . . ?
C40A C41A H41C 108.9 . . ?
C40A C41A H41D 108.9 . . ?
C40A C41A C42A 113.6(14) . . ?
H41C C41A H41D 107.7 . . ?
C42A C41A H41C 108.9 . . ?
C42A C41A H41D 108.9 . . ?
C41A C42A H42D 109.5 . . ?
C41A C42A H42E 109.5 . . ?
C41A C42A H42F 109.5 . . ?
H42D C42A H42E 109.5 . . ?
H42D C42A H42F 109.5 . . ?
H42E C42A H42F 109.5 . . ?

loop_
_geom_bond_atom_site_label_1
_geom_bond_atom_site_label_2
_geom_bond_distance
_geom_bond_site_symmetry_2
_geom_bond_publ_flag
N3 C12 1.404(3) . ?
N3 C28 1.392(3) . ?
N3 C49 1.473(4) . ?
N2 C14 1.396(3) . ?
N2 C18 1.392(4) . ?
N2 C43 1.471(4) . ?
N4 C70 1.398(4) . ?
N4 C62 1.388(4) . ?
N4 C91 1.475(4) . ?
N1 C16 1.397(3) . ?
N1 C8 1.388(4) . ?
N1 C37 1.480(4) . ?
N6 C66 1.395(4) . ?
N6 C82 1.389(4) . ?
N6 C104 1.472(4) . ?
N5 C68 1.401(4) . ?
N5 C72 1.395(4) . ?
N5 C97 1.476(4) . ?
C27 C13 1.458(4) . ?
C27 C28 1.398(4) . ?
C27 C32 1.437(4) . ?
C13 C14 1.416(4) . ?
C13 C12 1.416(4) . ?
C16 C11 1.412(4) . ?
C16 C15 1.409(4) . ?
C14 C15 1.409(4) . ?
C12 C11 1.417(4) . ?
C6 C1 1.409(4) . ?
C6 C7 1.438(4) . ?
C6 C5 1.435(4) . ?
C28 C29 1.403(4) . ?
C11 C7 1.458(4) . ?
C1 H1 0.9500 . ?
C1 C2 1.372(4) . ?
C18 C17 1.395(4) . ?
C18 C19 1.411(4) . ?
C33 H33 0.9500 . ?
C33 C32 1.418(4) . ?
C33 C34 1.366(4) . ?
C31 C32 1.430(4) . ?
C31 C30 1.427(4) . ?
C31 C36 1.413(4) . ?
C7 C8 1.401(4) . ?
C30 H30 0.9500 . ?
C30 C29 1.363(4) . ?
C29 H29 0.9500 . ?
C17 C15 1.461(4) . ?
C17 C22 1.433(4) . ?
C60 C59 1.432(4) . ?
C60 C61 1.424(4) . ?
C60 C55 1.417(4) . ?
C70 C69 1.415(4) . ?
C70 C65 1.411(4) . ?
C19 H19 0.9500 . ?
C19 C20 1.355(4) . ?
C22 C21 1.434(4) . ?
C22 C23 1.411(4) . ?
C5 C4 1.419(4) . ?
C5 C10 1.420(4) . ?
C59 C64 1.424(4) . ?
C59 C58 1.409(4) . ?
C63 H63 0.9500 . ?
C63 C62 1.411(4) . ?
C63 C64 1.369(4) . ?
C36 H36 0.9500 . ?
C36 C35 1.364(5) . ?
C62 C61 1.392(4) . ?
C8 C9 1.413(4) . ?
C61 C65 1.460(4) . ?
C69 C71 1.451(4) . ?
C69 C68 1.407(4) . ?
C64 H64 0.9500 . ?
C2 H2 0.9500 . ?
C2 C3 1.397(4) . ?
C76 C77 1.412(4) . ?
C76 C71 1.435(4) . ?
C76 C75 1.429(4) . ?
C77 H77 0.9500 . ?
C77 C78 1.370(4) . ?
C65 C66 1.418(4) . ?
C21 C20 1.414(5) . ?
C21 C26 1.417(4) . ?
C20 H20 0.9500 . ?
C4 H4 0.9500 . ?
C4 C3 1.368(4) . ?
C34 H34 0.9500 . ?
C34 C35 1.407(5) . ?
C71 C72 1.399(4) . ?
C23 H23 0.9500 . ?
C23 C24 1.374(4) . ?
C55 H55 0.9500 . ?
C55 C56 1.364(4) . ?
C3 H3 0.9500 . ?
C35 H35 0.9500 . ?
C9 H9 0.9500 . ?
C9 C10 1.357(4) . ?
C66 C67 1.411(4) . ?
C58 H58 0.9500 . ?
C58 C57 1.365(5) . ?
C26 H26 0.9500 . ?
C26 C25 1.363(5) . ?
C91 H91A 0.9900 . ?
C91 H91B 0.9900 . ?
C91 C92 1.509(5) . ?
C10 H10 0.9500 . ?
C75 C74 1.429(5) . ?
C75 C80 1.417(5) . ?
C78 H78 0.9500 . ?
C78 C79 1.401(5) . ?
C68 C67 1.420(4) . ?
C72 C73 1.405(4) . ?
C49 H49A 0.9900 . ?
C49 H49B 0.9900 . ?
C49 C50 1.493(5) . ?
C43 H43A 0.9900 . ?
C43 H43B 0.9900 . ?
C43 C44 1.500(5) . ?
C37 H37A 0.9900 . ?
C37 H37B 0.9900 . ?
C37 C38 1.449(6) . ?
C24 H24 0.9500 . ?
C24 C25 1.403(5) . ?
C67 C81 1.451(4) . ?
C25 H25 0.9500 . ?
C82 C81 1.392(4) . ?
C82 C83 1.414(5) . ?
C79 H79 0.9500 . ?
C79 C80 1.356(5) . ?
C81 C86 1.438(4) . ?
C74 H74 0.9500 . ?
C74 C73 1.362(5) . ?
C86 C87 1.411(5) . ?
C86 C85 1.429(5) . ?
C56 H56 0.9500 . ?
C56 C57 1.396(5) . ?
C57 H57 0.9500 . ?
C104 H10A 0.9900 . ?
C104 H10B 0.9900 . ?
C104 C105 1.514(5) . ?
C80 H80 0.9500 . ?
C44 H44A 0.9900 . ?
C44 H44B 0.9900 . ?
C44 C45 1.487(5) . ?
C92 H92A 0.9900 . ?
C92 H92B 0.9900 . ?
C92 C93 1.487(6) . ?
C73 H73 0.9500 . ?
C87 H87 0.9500 . ?
C87 C88 1.376(5) . ?
C97 H97A 0.9900 . ?
C97 H97B 0.9900 . ?
C97 C98 1.505(6) . ?
C85 C90 1.414(5) . ?
C85 C84 1.420(5) . ?
C88 H88 0.9500 . ?
C88 C89 1.400(5) . ?
C83 H83 0.9500 . ?
C83 C84 1.363(5) . ?
C89 H89 0.9500 . ?
C89 C90 1.363(6) . ?
C45 H45A 0.9900 . ?
C45 H45B 0.9900 . ?
C45 C46 1.546(6) . ?
C90 H90 0.9500 . ?
C84 H84 0.9500 . ?
C50 H50A 0.9900 . ?
C50 H50B 0.9900 . ?
C50 C51 1.405(7) . ?
C105 H10C 0.9900 . ?
C105 H10D 0.9900 . ?
C105 C106 1.507(6) . ?
C98 H98A 0.9900 . ?
C98 H98B 0.9900 . ?
C98 C99 1.474(7) . ?
C46 H46A 0.9900 . ?
C46 H46B 0.9900 . ?
C46 H46C 0.9900 . ?
C46 H46D 0.9900 . ?
C46 C47 1.439(6) . ?
C46 C47A 1.478(17) . ?
C93 H93A 0.9900 . ?
C93 H93B 0.9900 . ?
C93 C94 1.590(7) . ?
C51 H51A 0.9900 . ?
C51 H51B 0.9900 . ?
C51 C52 1.589(7) . ?
C52 H52A 0.9900 . ?
C52 H52B 0.9900 . ?
C52 C53 1.423(8) . ?
C94 H94A 0.9900 . ?
C94 H94B 0.9900 . ?
C94 C95 1.401(7) . ?
C38 H38A 0.9900 . ?
C38 H38B 0.9900 . ?
C38 H38C 0.9900 . ?
C38 H38D 0.9900 . ?
C38 C39 1.385(8) . ?
C38 C39A 1.388(10) . ?
C53 H53A 0.9900 . ?
C53 H53B 0.9900 . ?
C53 C54 1.609(8) . ?
C106 H10E 0.9900 . ?
C106 H10F 0.9900 . ?
C106 H10G 0.9900 . ?
C106 H10H 0.9900 . ?
C106 C107 1.639(9) . ?
C106 C1A 1.762(12) . ?
C95 H95A 0.9900 . ?
C95 H95B 0.9900 . ?
C95 C96 1.583(7) . ?
C47 H47A 0.9900 . ?
C47 H47B 0.9900 . ?
C47 C48 1.467(8) . ?
C39 H39A 0.9900 . ?
C39 H39B 0.9900 . ?
C39 C40 1.504(10) . ?
C99 H99A 0.9900 . ?
C99 H99B 0.9900 . ?
C99 H99C 0.9900 . ?
C99 H99D 0.9900 . ?
C99 C100 1.471(9) . ?
C99 C1D 1.384(14) . ?
C96 H96A 0.9800 . ?
C96 H96B 0.9800 . ?
C96 H96C 0.9800 . ?
C54 H54A 0.9800 . ?
C54 H54B 0.9800 . ?
C54 H54C 0.9800 . ?
C40 H40A 0.9900 . ?
C40 H40B 0.9900 . ?
C40 C41 1.163(12) . ?
C48 H48A 0.9800 . ?
C48 H48B 0.9800 . ?
C48 H48C 0.9800 . ?
C48 H48D 0.9800 . ?
C48 H48E 0.9800 . ?
C48 H48F 0.9800 . ?
C48 C47A 1.486(18) . ?
C107 H10I 0.9900 . ?
C107 H10J 0.9900 . ?
C107 C108 1.551(10) . ?
C108 H10K 0.9900 . ?
C108 H10L 0.9900 . ?
C108 C109 1.521(11) . ?
C109 H10M 0.9800 . ?
C109 H10N 0.9800 . ?
C109 H10O 0.9800 . ?
C102 H10P 0.9800 . ?
C102 H10Q 0.9800 . ?
C102 H10R 0.9800 . ?
C102 H10S 0.9800 . ?
C102 H10T 0.9800 . ?
C102 H10U 0.9800 . ?
C102 C101 1.631(14) . ?
C102 C1E 1.374(17) . ?
C41 H41A 0.9900 . ?
C41 H41B 0.9900 . ?
C41 C42 1.498(12) . ?
C42 H42A 0.9800 . ?
C42 H42B 0.9800 . ?
C42 H42C 0.9800 . ?
C101 H10V 0.9900 . ?
C101 H10W 0.9900 . ?
C101 C100 1.563(12) . ?
C100 H10X 0.9900 . ?
C100 H10Y 0.9900 . ?
C47A H47C 0.9900 . ?
C47A H47D 0.9900 . ?
C1A H1AA 0.9900 . ?
C1A H1AB 0.9900 . ?
C1A C1B 1.519(12) . ?
C1B H1BA 0.9900 . ?
C1B H1BB 0.9900 . ?
C1B C1C 1.511(15) . ?
C1B H1CA 1.12(2) 3_966 ?
C1C H1CA 0.9800 . ?
C1C H1CA 0.97(3) 3_966 ?
C1C H1CB 0.9800 . ?
C1C H1CC 0.9800 . ?
C1D H1DA 0.9900 . ?
C1D H1DB 0.9900 . ?
C1D C1E 1.534(17) . ?
C1E H1EA 0.9900 . ?
C1E H1EB 0.9900 . ?
C39A H39C 0.9900 . ?
C39A H39D 0.9900 . ?
C39A C40A 1.441(14) . ?
C40A H40C 0.9900 . ?
C40A H40D 0.9900 . ?
C40A C41A 1.496(16) . ?
C41A H41C 0.9900 . ?
C41A H41D 0.9900 . ?
C41A C42A 1.577(16) . ?
C42A H42D 0.9800 . ?
C42A H42E 0.9800 . ?
C42A H42F 0.9800 . ?
